data_7701655
loop_
_publ_author_name
'Kalaiarasi, G.'
'Dharani, S.'
'Lynch, V. M.'
'Prabhakaran, R.'

_publ_section_title
;
 para metallation of 3-acetyl-chromen-2-one Schiff bases in tetranuclear
 palladacycles: focus on their biomolecular interaction and in vitro
 cytotoxicity.
;
_journal_issue 33
_journal_name_full 'Dalton transactions (Cambridge, England : 2003)'
_journal_page_first 12496
_journal_page_last 12511
_journal_paper_doi 10.1039/c9dt02663k
_journal_volume 48
_journal_year 2019
_chemical_formula_moiety '4 C14 H13 N3 O2 S 2-, 4 Pd 2+'
_chemical_formula_sum 'C56 H52 N12 O8 Pd4 S4'
_chemical_formula_weight 1574.93
_space_group_crystal_system triclinic
_space_group_IT_number 2
_space_group_name_Hall '-P 1'
_space_group_name_H-M_alt 'P -1'
_atom_sites_solution_hydrogens geom
_audit_creation_method SHELXL-2016/6
_audit_update_record
;
2019-07-19 deposited with the CCDC.	2019-07-30 downloaded from the CCDC.
;
_cell_angle_alpha 96.49(3)
_cell_angle_beta 95.70(3)
_cell_angle_gamma 114.56(2)
_cell_formula_units_Z 2
_cell_length_a 15.050(16)
_cell_length_b 15.307(16)
_cell_length_c 17.034(18)
_cell_measurement_reflns_used 1465
_cell_measurement_temperature 100(2)
_cell_measurement_theta_max 24.7
_cell_measurement_theta_min 3.50
_cell_volume 3499(6)
_computing_cell_refinement 'CrystalClear (Rigaku Inc., 2008)'
_computing_data_collection 'CrystalClear (Rigaku Inc., 2008)'
_computing_data_reduction 'CrystalClear (Rigaku Inc., 2008)'
_computing_molecular_graphics 'XP SHELXTL/PC, Siemens Analytical'
_computing_publication_material 'XP SHELXTL/PC, Siemens Analytical'
_computing_structure_refinement 'SHELXL-2016/6 (Sheldrick, 2015)'
_computing_structure_solution
;

Sir2004.  Burla M.C., Caliandro, R., Camalli M., Carrozzini, B., Cascarano G.L., 
De Caro, L., Giacovazzo C., Polidori G., Spagna R. 
;
_diffrn_ambient_temperature 100(2)
_diffrn_measured_fraction_theta_full 0.930
_diffrn_measured_fraction_theta_max 0.930
_diffrn_measurement_device_type 'Rigaku AFC-12 with a Saturn 724+ CCD'
_diffrn_measurement_method \w-scans
_diffrn_radiation_type MoK\a
_diffrn_radiation_wavelength 0.71073
_diffrn_reflns_av_R_equivalents 0.2951
_diffrn_reflns_av_unetI/netI 0.3733
_diffrn_reflns_Laue_measured_fraction_full 0.930
_diffrn_reflns_Laue_measured_fraction_max 0.930
_diffrn_reflns_limit_h_max 17
_diffrn_reflns_limit_h_min -17
_diffrn_reflns_limit_k_max 17
_diffrn_reflns_limit_k_min -17
_diffrn_reflns_limit_l_max 19
_diffrn_reflns_limit_l_min -19
_diffrn_reflns_number 35302
_diffrn_reflns_point_group_measured_fraction_full 0.930
_diffrn_reflns_point_group_measured_fraction_max 0.930
_diffrn_reflns_theta_full 25.020
_diffrn_reflns_theta_max 25.020
_diffrn_reflns_theta_min 2.889
_diffrn_source 'fine focus sealed tube'
_exptl_absorpt_coefficient_mu 1.185
_exptl_absorpt_correction_T_max 1.00
_exptl_absorpt_correction_T_min 0.066
_exptl_absorpt_correction_type multi-scan
_exptl_absorpt_process_details
;
Abscor. T. Higashi (2001). The Rigaku Corporation, Tokyo, Japan.
;
_exptl_crystal_colour orange
_exptl_crystal_density_diffrn 1.495
_exptl_crystal_description prism
_exptl_crystal_F_000 1568
_exptl_crystal_size_max 0.070
_exptl_crystal_size_mid 0.040
_exptl_crystal_size_min 0.030
_refine_diff_density_max 2.114
_refine_diff_density_min -1.599
_refine_diff_density_rms 0.235
_refine_ls_extinction_method none
_refine_ls_goodness_of_fit_ref 1.018
_refine_ls_hydrogen_treatment constr
_refine_ls_matrix_type full
_refine_ls_number_parameters 764
_refine_ls_number_reflns 11507
_refine_ls_number_restraints 1333
_refine_ls_restrained_S_all 0.973
_refine_ls_R_factor_all 0.2560
_refine_ls_R_factor_gt 0.1236
_refine_ls_shift/su_max 0.005
_refine_ls_shift/su_mean 0.000
_refine_ls_structure_factor_coef Fsqd
_refine_ls_weighting_details 'w=1/[\s^2^(Fo^2^)+(0.0753P)^2^] where P=(Fo^2^+2Fc^2^)/3'
_refine_ls_weighting_scheme calc
_refine_ls_wR_factor_gt 0.2552
_refine_ls_wR_factor_ref 0.3128
_reflns_Friedel_coverage 0.000
_reflns_number_gt 4169
_reflns_number_total 11507
_reflns_threshold_expression 'I > 2\s(I)'
_cod_data_source_file c9dt02663k2.cif
_cod_data_source_block shelx
_cod_database_code 7701655
_shelx_shelxl_version_number 2016/6
_shelx_space_group_comment
;
The symmetry employed for this shelxl refinement is uniquely defined
by the following loop, which should always be used as a source of
symmetry information in preference to the above space-group names.
They are only intended as comments.
;
_shelx_estimated_absorpt_t_min 0.922
_shelx_estimated_absorpt_t_max 0.965

loop_
_space_group_symop_operation_xyz
'x, y, z'
'-x, -y, -z'

loop_
_atom_site_label
_atom_site_type_symbol
_atom_site_fract_x
_atom_site_fract_y
_atom_site_fract_z
_atom_site_U_iso_or_equiv
_atom_site_adp_type
_atom_site_occupancy
_atom_site_site_symmetry_order
_atom_site_calc_flag
_atom_site_refinement_flags_posn
_atom_site_refinement_flags_adp
C1 C 0.4679(14) 0.8489(14) 0.4578(11) 0.032(4) Uani 1 1 d . U
C2 C 0.4114(14) 0.8732(13) 0.5094(11) 0.032(4) Uani 1 1 d . U
C3 C 0.4580(15) 0.9276(14) 0.5952(12) 0.040(5) Uani 1 1 d . U
C4 C 0.6128(14) 0.9298(14) 0.5694(11) 0.033(4) Uani 1 1 d . U
C5 C 0.7167(14) 0.9654(14) 0.6054(12) 0.039(5) Uani 1 1 d . U
H5 H 0.740752 1.002720 0.657826 0.047 Uiso 1 1 calc R U
C6 C 0.7792(15) 0.9431(14) 0.5606(12) 0.040(5) Uani 1 1 d . U
H6 H 0.846394 0.963085 0.583042 0.049 Uiso 1 1 calc R U
C7 C 0.7408(14) 0.8879(14) 0.4775(11) 0.037(5) Uani 1 1 d . U
H7 H 0.783898 0.874178 0.446379 0.044 Uiso 1 1 calc R U
C8 C 0.6398(13) 0.8558(13) 0.4448(11) 0.029(4) Uani 1 1 d . U
H8 H 0.615195 0.816923 0.393045 0.035 Uiso 1 1 calc R U
C9 C 0.5733(15) 0.8805(16) 0.4879(12) 0.046(5) Uani 1 1 d . U
C10 C 0.3023(15) 0.8417(15) 0.4852(12) 0.039(4) Uani 1 1 d . U
C11 C 0.2320(15) 0.8629(16) 0.5353(12) 0.050(6) Uani 1 1 d . U
H11A H 0.166963 0.840529 0.502237 0.075 Uiso 1 1 calc R U
H11B H 0.258957 0.933208 0.554602 0.075 Uiso 1 1 calc R U
H11C H 0.225055 0.828569 0.581181 0.075 Uiso 1 1 calc R U
C12 C 0.1532(13) 0.7252(14) 0.2946(11) 0.030(4) Uani 1 1 d . U
C13 C -0.0219(14) 0.6911(15) 0.2966(12) 0.050(5) Uani 1 1 d D U
H13A H -0.078788 0.682822 0.256902 0.060 Uiso 1 1 calc R U
H13B H 0.000781 0.754761 0.332057 0.060 Uiso 1 1 calc R U
C14 C -0.0551(16) 0.6094(16) 0.3464(13) 0.065(6) Uani 1 1 d D U
H14A H -0.057318 0.550033 0.315994 0.097 Uiso 1 1 calc R U
H14B H -0.121096 0.596953 0.358733 0.097 Uiso 1 1 calc R U
H14C H -0.008142 0.628915 0.396336 0.097 Uiso 1 1 calc R U
C15 C 0.3394(15) 0.6264(14) 0.5274(11) 0.037(4) Uani 1 1 d . U
C16 C 0.4353(14) 0.6615(15) 0.5746(11) 0.040(5) Uani 1 1 d . U
C17 C 0.4549(15) 0.7096(15) 0.6592(12) 0.038(4) Uani 1 1 d . U
C18 C 0.2835(16) 0.6762(15) 0.6498(12) 0.043(5) Uani 1 1 d . U
C19 C 0.2109(16) 0.6888(16) 0.6918(13) 0.051(5) Uani 1 1 d . U
H19 H 0.228139 0.719420 0.746365 0.062 Uiso 1 1 calc R U
C20 C 0.1133(15) 0.6552(14) 0.6511(12) 0.042(5) Uani 1 1 d . U
H20 H 0.063912 0.660238 0.679384 0.051 Uiso 1 1 calc R U
C21 C 0.0886(15) 0.6153(14) 0.5713(12) 0.040(5) Uani 1 1 d . U
H21 H 0.023563 0.596570 0.544047 0.049 Uiso 1 1 calc R U
C22 C 0.1641(16) 0.6015(16) 0.5274(13) 0.052(5) Uani 1 1 d . U
H22 H 0.145758 0.568808 0.473411 0.062 Uiso 1 1 calc R U
C23 C 0.2623(15) 0.6370(15) 0.5661(12) 0.040(4) Uani 1 1 d . U
C24 C 0.5149(14) 0.6474(14) 0.5370(12) 0.034(4) Uani 1 1 d . U
C25 C 0.6178(13) 0.6706(13) 0.5813(11) 0.031(5) Uani 1 1 d . U
H25A H 0.648188 0.636271 0.549675 0.047 Uiso 1 1 calc R U
H25B H 0.611862 0.649510 0.633509 0.047 Uiso 1 1 calc R U
H25C H 0.659329 0.741037 0.589073 0.047 Uiso 1 1 calc R U
C26 C 0.5210(16) 0.5484(16) 0.3382(12) 0.047(5) Uani 1 1 d . U
C27 C 0.6958(13) 0.5820(14) 0.3260(14) 0.063(6) Uani 1 1 d D U
H27A H 0.728798 0.546555 0.298075 0.076 Uiso 1 1 calc R U
H27B H 0.706386 0.579214 0.383745 0.076 Uiso 1 1 calc R U
C28 C 0.7419(16) 0.6880(14) 0.3140(14) 0.067(7) Uani 1 1 d D U
H28A H 0.734907 0.690746 0.256632 0.100 Uiso 1 1 calc R U
H28B H 0.812248 0.718680 0.337292 0.100 Uiso 1 1 calc R U
H28C H 0.708127 0.722827 0.340420 0.100 Uiso 1 1 calc R U
C29 C 0.1511(14) 0.5221(15) 0.0674(12) 0.040(4) Uani 1 1 d . U
C30 C 0.1256(15) 0.4211(16) 0.0364(13) 0.046(4) Uani 1 1 d . U
C31 C 0.0990(15) 0.3866(17) -0.0533(13) 0.044(4) Uani 1 1 d . U
C32 C 0.1081(14) 0.5480(15) -0.0744(12) 0.035(4) Uani 1 1 d . U
C33 C 0.0946(14) 0.5998(15) -0.1338(12) 0.037(4) Uani 1 1 d . U
H33 H 0.075378 0.570158 -0.188554 0.045 Uiso 1 1 calc R U
C34 C 0.1104(14) 0.6984(15) -0.1097(12) 0.045(5) Uani 1 1 d . U
H34 H 0.094750 0.732566 -0.147891 0.053 Uiso 1 1 calc R U
C35 C 0.1505(16) 0.7468(17) -0.0268(13) 0.051(5) Uani 1 1 d . U
H35 H 0.167795 0.814157 -0.011337 0.061 Uiso 1 1 calc R U
C36 C 0.1632(15) 0.6884(15) 0.0317(13) 0.045(5) Uani 1 1 d . U
H36 H 0.184520 0.717563 0.086527 0.054 Uiso 1 1 calc R U
C37 C 0.1443(14) 0.5869(15) 0.0087(11) 0.037(4) Uani 1 1 d . U
C38 C 0.1191(14) 0.3525(15) 0.0959(13) 0.042(4) Uani 1 1 d . U
C39 C 0.0958(16) 0.2442(15) 0.0722(14) 0.059(6) Uani 1 1 d . U
H39A H 0.133018 0.237019 0.029826 0.089 Uiso 1 1 calc R U
H39B H 0.024729 0.206428 0.052731 0.089 Uiso 1 1 calc R U
H39C H 0.114801 0.220169 0.118993 0.089 Uiso 1 1 calc R U
C40 C 0.1497(16) 0.3926(18) 0.3085(15) 0.057(4) Uani 1 1 d . U
C41 C 0.104(2) 0.2388(16) 0.3756(15) 0.092(7) Uani 1 1 d D U
H41A H 0.157261 0.219508 0.366163 0.110 Uiso 1 1 calc R U
H41B H 0.046391 0.202046 0.332168 0.110 Uiso 1 1 calc R U
C42 C 0.073(2) 0.220(2) 0.4574(15) 0.095(9) Uani 1 1 d D U
H42A H 0.124472 0.268665 0.499640 0.142 Uiso 1 1 calc R U
H42B H 0.066372 0.154519 0.464900 0.142 Uiso 1 1 calc R U
H42C H 0.010256 0.223025 0.460161 0.142 Uiso 1 1 calc R U
C43 C 0.3812(13) 0.4914(15) 0.0761(12) 0.035(4) Uani 1 1 d . U
C44 C 0.3826(15) 0.5361(16) 0.0055(13) 0.045(4) Uani 1 1 d . U
C45 C 0.3647(16) 0.4699(18) -0.0776(14) 0.049(5) Uani 1 1 d . U
C46 C 0.3528(17) 0.3324(18) -0.0110(14) 0.055(5) Uani 1 1 d . U
C47 C 0.3388(18) 0.2378(18) -0.0247(16) 0.068(6) Uani 1 1 d . U
H47 H 0.328125 0.204697 -0.077832 0.082 Uiso 1 1 calc R U
C48 C 0.3403(18) 0.1894(19) 0.0411(16) 0.072(6) Uani 1 1 d . U
H48 H 0.333430 0.124338 0.033228 0.086 Uiso 1 1 calc R U
C49 C 0.3527(17) 0.2418(17) 0.1205(15) 0.062(5) Uani 1 1 d . U
H49 H 0.350906 0.209989 0.165516 0.074 Uiso 1 1 calc R U
C50 C 0.3666(15) 0.3342(16) 0.1309(14) 0.048(5) Uani 1 1 d . U
H50 H 0.375807 0.366596 0.184075 0.057 Uiso 1 1 calc R U
C51 C 0.3686(15) 0.3885(16) 0.0664(13) 0.044(4) Uani 1 1 d . U
C52 C 0.3952(15) 0.6368(16) 0.0105(12) 0.044(4) Uani 1 1 d . U
C53 C 0.3840(16) 0.6911(16) -0.0611(12) 0.054(6) Uani 1 1 d . U
H53A H 0.402062 0.759571 -0.040087 0.081 Uiso 1 1 calc R U
H53B H 0.315295 0.659891 -0.088625 0.081 Uiso 1 1 calc R U
H53C H 0.427855 0.687325 -0.098899 0.081 Uiso 1 1 calc R U
C54 C 0.4726(14) 0.8218(16) 0.1792(12) 0.042(4) Uani 1 1 d . U
C55 C 0.467(2) 0.9788(19) 0.1424(16) 0.093(8) Uani 1 1 d D U
H55A H 0.447686 1.025588 0.172659 0.111 Uiso 1 1 calc R U
H55B H 0.410939 0.935563 0.099776 0.111 Uiso 1 1 calc R U
C56 C 0.558(2) 1.032(3) 0.107(2) 0.170(14) Uani 1 1 d D U
H56A H 0.545044 1.071612 0.070423 0.255 Uiso 1 1 calc R U
H56B H 0.612676 1.073910 0.150028 0.255 Uiso 1 1 calc R U
H56C H 0.576132 0.984380 0.077547 0.255 Uiso 1 1 calc R U
N1 N 0.2759(11) 0.7983(11) 0.4076(9) 0.034(4) Uani 1 1 d . U
N2 N 0.1732(12) 0.7637(12) 0.3702(10) 0.041(4) Uani 1 1 d . U
N3 N 0.0591(10) 0.6908(11) 0.2544(9) 0.040(4) Uani 1 1 d D U
H3 H 0.046506 0.668074 0.202720 0.048 Uiso 1 1 calc R U
N4 N 0.4874(11) 0.6111(11) 0.4615(9) 0.035(4) Uani 1 1 d . U
N5 N 0.5603(12) 0.5955(12) 0.4146(9) 0.042(4) Uani 1 1 d . U
N6 N 0.5884(11) 0.5342(13) 0.2946(10) 0.056(5) Uani 1 1 d D U
H6A H 0.566928 0.496074 0.247492 0.067 Uiso 1 1 calc R U
N7 N 0.1376(12) 0.3959(12) 0.1725(10) 0.042(4) Uani 1 1 d . U
N8 N 0.1275(12) 0.3375(13) 0.2357(11) 0.048(4) Uani 1 1 d . U
N9 N 0.1377(15) 0.3444(15) 0.3791(14) 0.081(6) Uani 1 1 d D U
H9 H 0.151818 0.380946 0.426497 0.097 Uiso 1 1 calc R U
N10 N 0.4245(12) 0.6847(12) 0.0896(9) 0.042(4) Uani 1 1 d . U
N11 N 0.4477(11) 0.7902(12) 0.0999(9) 0.040(4) Uani 1 1 d . U
N12 N 0.4930(13) 0.9212(13) 0.1962(11) 0.060(5) Uani 1 1 d D U
H12 H 0.524886 0.952402 0.244333 0.072 Uiso 1 1 calc R U
O1 O 0.5570(10) 0.9558(9) 0.6210(7) 0.040(3) Uani 1 1 d . U
O2 O 0.4155(10) 0.9515(11) 0.6490(8) 0.056(4) Uani 1 1 d . U
O3 O 0.3779(10) 0.7127(11) 0.6927(8) 0.052(4) Uani 1 1 d . U
O4 O 0.5404(10) 0.7578(11) 0.7007(8) 0.053(4) Uani 1 1 d . U
O5 O 0.0900(10) 0.4468(10) -0.1018(8) 0.043(3) Uani 1 1 d . U
O6 O 0.0851(14) 0.3028(12) -0.0858(10) 0.081(5) Uani 1 1 d . U
O7 O 0.3503(11) 0.3783(12) -0.0810(9) 0.063(4) Uani 1 1 d . U
O8 O 0.3641(12) 0.5065(11) -0.1411(9) 0.058(4) Uani 1 1 d . U
Pd1 Pd 0.37825(12) 0.78026(12) 0.34637(9) 0.0368(5) Uani 1 1 d . U
Pd2 Pd 0.34755(12) 0.57686(13) 0.40589(9) 0.0408(5) Uani 1 1 d . U
Pd3 Pd 0.18350(12) 0.54626(12) 0.19500(9) 0.0379(5) Uani 1 1 d . U
Pd4 Pd 0.41704(12) 0.60255(13) 0.17666(9) 0.0424(6) Uani 1 1 d . U
S1 S 0.2468(4) 0.7210(4) 0.2343(3) 0.0362(14) Uani 1 1 d . U
S2 S 0.3984(4) 0.5168(4) 0.2885(3) 0.0429(15) Uani 1 1 d . U
S3 S 0.1833(4) 0.5212(5) 0.3324(3) 0.0480(15) Uani 1 1 d . U
S4 S 0.4882(4) 0.7617(4) 0.2605(3) 0.0444(15) Uani 1 1 d . U

loop_
_atom_site_aniso_label
_atom_site_aniso_U_11
_atom_site_aniso_U_22
_atom_site_aniso_U_33
_atom_site_aniso_U_23
_atom_site_aniso_U_13
_atom_site_aniso_U_12
C1 0.038(6) 0.028(8) 0.027(6) 0.017(6) 0.007(5) 0.009(6)
C2 0.044(6) 0.026(8) 0.028(6) 0.011(6) 0.005(5) 0.016(6)
C3 0.046(6) 0.035(9) 0.038(6) 0.002(6) 0.007(5) 0.017(6)
C4 0.041(6) 0.031(9) 0.034(6) 0.010(6) 0.010(5) 0.021(6)
C5 0.042(6) 0.039(9) 0.036(8) 0.004(7) 0.005(5) 0.017(6)
C6 0.043(7) 0.043(9) 0.035(7) 0.003(6) 0.003(6) 0.020(7)
C7 0.038(6) 0.038(9) 0.029(7) 0.002(6) 0.002(6) 0.014(7)
C8 0.039(6) 0.023(8) 0.025(7) 0.004(6) 0.004(5) 0.013(6)
C9 0.044(6) 0.053(9) 0.041(7) 0.003(6) 0.008(5) 0.024(7)
C10 0.047(6) 0.036(9) 0.034(6) 0.008(6) 0.007(5) 0.017(6)
C11 0.058(11) 0.051(13) 0.041(10) 0.004(10) 0.014(8) 0.024(10)
C12 0.033(6) 0.030(8) 0.034(6) 0.008(6) 0.008(5) 0.018(6)
C13 0.047(8) 0.061(9) 0.049(9) 0.003(7) 0.015(7) 0.029(7)
C14 0.054(12) 0.081(13) 0.063(13) 0.021(9) 0.021(10) 0.030(11)
C15 0.044(6) 0.035(9) 0.031(6) 0.006(6) 0.009(5) 0.014(6)
C16 0.041(6) 0.046(9) 0.032(6) -0.003(6) 0.011(5) 0.019(6)
C17 0.046(6) 0.036(9) 0.034(6) 0.004(6) 0.009(5) 0.021(6)
C18 0.049(6) 0.040(9) 0.042(6) 0.004(6) 0.011(5) 0.020(7)
C19 0.054(7) 0.057(10) 0.043(8) -0.001(7) 0.018(5) 0.025(7)
C20 0.046(7) 0.036(9) 0.043(7) 0.011(6) 0.018(6) 0.012(7)
C21 0.040(7) 0.043(9) 0.043(7) 0.014(6) 0.014(6) 0.019(7)
C22 0.053(7) 0.062(10) 0.048(8) 0.007(7) 0.013(5) 0.031(7)
C23 0.046(6) 0.040(9) 0.038(6) 0.009(6) 0.015(5) 0.021(6)
C24 0.039(6) 0.032(9) 0.034(6) 0.005(6) 0.010(5) 0.017(7)
C25 0.043(8) 0.014(10) 0.044(10) 0.019(8) 0.010(7) 0.015(8)
C26 0.051(7) 0.053(9) 0.035(6) -0.005(6) 0.003(5) 0.026(7)
C27 0.052(7) 0.075(9) 0.060(10) 0.001(8) 0.004(7) 0.028(7)
C28 0.053(11) 0.077(10) 0.075(14) -0.001(11) 0.029(11) 0.031(9)
C29 0.041(9) 0.047(6) 0.034(6) 0.005(5) 0.006(6) 0.022(7)
C30 0.046(9) 0.049(7) 0.043(5) 0.006(5) 0.008(7) 0.020(7)
C31 0.045(9) 0.045(7) 0.042(6) 0.006(5) 0.010(7) 0.019(7)
C32 0.031(8) 0.039(6) 0.033(6) 0.009(5) 0.007(6) 0.013(6)
C33 0.035(8) 0.047(7) 0.030(7) 0.012(5) 0.012(6) 0.015(7)
C34 0.043(9) 0.048(7) 0.042(7) 0.012(6) 0.000(7) 0.021(7)
C35 0.060(10) 0.048(8) 0.044(7) 0.009(5) 0.003(7) 0.023(7)
C36 0.050(9) 0.049(7) 0.034(7) 0.007(5) 0.005(7) 0.022(7)
C37 0.032(8) 0.045(6) 0.030(6) 0.004(5) 0.003(6) 0.014(7)
C38 0.033(8) 0.043(7) 0.048(6) 0.007(5) 0.012(6) 0.014(7)
C39 0.062(13) 0.046(8) 0.064(13) -0.001(8) 0.015(11) 0.020(10)
C40 0.044(9) 0.072(7) 0.059(6) 0.012(5) 0.007(7) 0.029(7)
C41 0.095(12) 0.092(9) 0.087(10) 0.019(8) 0.014(8) 0.039(8)
C42 0.088(16) 0.105(15) 0.096(13) 0.033(11) 0.035(12) 0.038(13)
C43 0.024(8) 0.044(6) 0.033(6) 0.001(5) 0.013(6) 0.011(6)
C44 0.041(9) 0.054(7) 0.035(6) 0.007(5) 0.010(7) 0.016(7)
C45 0.047(9) 0.060(7) 0.041(6) 0.002(5) 0.013(7) 0.023(7)
C46 0.059(10) 0.059(7) 0.046(6) 0.002(5) 0.016(7) 0.023(7)
C47 0.076(11) 0.062(7) 0.068(8) 0.004(6) 0.013(8) 0.031(8)
C48 0.079(11) 0.063(9) 0.072(8) 0.006(6) 0.011(8) 0.031(8)
C49 0.064(10) 0.057(8) 0.067(8) 0.015(6) 0.009(8) 0.028(8)
C50 0.046(9) 0.052(7) 0.046(7) 0.006(6) 0.010(7) 0.022(7)
C51 0.041(9) 0.045(6) 0.043(6) 0.004(5) 0.017(7) 0.014(7)
C52 0.043(9) 0.053(7) 0.033(6) 0.006(5) 0.014(7) 0.017(7)
C53 0.063(13) 0.057(12) 0.033(9) 0.006(8) 0.013(9) 0.017(10)
C54 0.040(9) 0.052(6) 0.032(6) 0.005(5) 0.014(6) 0.017(7)
C55 0.111(12) 0.083(10) 0.086(11) 0.020(8) 0.012(8) 0.044(8)
C56 0.161(19) 0.18(2) 0.15(2) 0.069(15) 0.055(16) 0.044(14)
N1 0.037(5) 0.029(7) 0.034(5) 0.005(6) 0.006(4) 0.011(6)
N2 0.042(6) 0.050(8) 0.034(6) 0.010(6) 0.006(5) 0.023(6)
N3 0.036(6) 0.045(8) 0.040(7) -0.006(6) 0.007(5) 0.022(6)
N4 0.048(6) 0.030(8) 0.034(5) 0.004(5) 0.008(4) 0.024(6)
N5 0.040(7) 0.046(8) 0.036(6) -0.005(6) 0.003(5) 0.017(6)
N6 0.051(6) 0.069(9) 0.046(8) -0.005(7) 0.005(6) 0.030(6)
N7 0.042(8) 0.043(6) 0.047(5) 0.005(4) 0.006(6) 0.025(6)
N8 0.044(8) 0.046(7) 0.058(6) 0.016(5) 0.007(6) 0.021(7)
N9 0.076(10) 0.089(8) 0.082(8) 0.031(7) 0.015(7) 0.035(7)
N10 0.043(8) 0.048(6) 0.033(5) 0.000(4) 0.014(6) 0.018(6)
N11 0.034(7) 0.048(6) 0.033(6) 0.008(5) 0.005(6) 0.012(6)
N12 0.063(9) 0.056(7) 0.050(8) -0.007(5) 0.000(7) 0.022(7)
O1 0.048(5) 0.047(7) 0.034(6) 0.008(5) 0.013(4) 0.027(5)
O2 0.049(8) 0.073(10) 0.042(7) -0.008(7) 0.004(6) 0.029(8)
O3 0.051(5) 0.067(8) 0.037(6) 0.006(6) 0.013(5) 0.024(6)
O4 0.046(6) 0.063(10) 0.040(8) 0.001(7) 0.004(6) 0.016(7)
O5 0.048(7) 0.043(6) 0.034(6) 0.001(5) 0.003(5) 0.015(6)
O6 0.119(13) 0.061(8) 0.069(10) -0.002(7) 0.014(9) 0.047(9)
O7 0.072(8) 0.063(6) 0.051(6) 0.008(5) 0.017(6) 0.024(6)
O8 0.086(10) 0.056(9) 0.031(6) -0.009(6) 0.012(7) 0.034(8)
Pd1 0.0387(10) 0.0487(12) 0.0226(9) 0.0055(8) 0.0072(7) 0.0181(9)
Pd2 0.0469(11) 0.0577(13) 0.0266(9) 0.0099(9) 0.0105(8) 0.0294(10)
Pd3 0.0400(10) 0.0489(12) 0.0273(9) 0.0088(8) 0.0081(8) 0.0205(9)
Pd4 0.0416(10) 0.0635(13) 0.0246(9) 0.0031(9) 0.0084(8) 0.0255(10)
S1 0.042(3) 0.042(3) 0.029(3) 0.006(2) 0.009(2) 0.022(3)
S2 0.043(3) 0.055(4) 0.035(3) -0.001(3) 0.003(2) 0.029(3)
S3 0.049(3) 0.076(4) 0.031(3) 0.019(3) 0.018(3) 0.033(3)
S4 0.046(3) 0.058(4) 0.028(3) 0.007(3) 0.010(2) 0.022(3)

loop_
_atom_type_symbol
_atom_type_description
_atom_type_scat_dispersion_real
_atom_type_scat_dispersion_imag
_atom_type_scat_source
C C 0.0033 0.0016 'International Tables Vol C Tables 4.2.6.8 and 6.1.1.4'
H H 0.0000 0.0000 'International Tables Vol C Tables 4.2.6.8 and 6.1.1.4'
N N 0.0061 0.0033 'International Tables Vol C Tables 4.2.6.8 and 6.1.1.4'
O O 0.0106 0.0060 'International Tables Vol C Tables 4.2.6.8 and 6.1.1.4'
Pd Pd -0.9988 1.0072 'International Tables Vol C Tables 4.2.6.8 and 6.1.1.4'
S S 0.1246 0.1234 'International Tables Vol C Tables 4.2.6.8 and 6.1.1.4'

loop_
_geom_angle_atom_site_label_1
_geom_angle_atom_site_label_2
_geom_angle_atom_site_label_3
_geom_angle
C2 C1 C9 117.6(16)
C2 C1 Pd1 108.5(13)
C9 C1 Pd1 133.7(14)
C1 C2 C10 121.8(16)
C1 C2 C3 120.8(17)
C10 C2 C3 117.3(17)
O2 C3 O1 112.7(16)
O2 C3 C2 127.6(18)
O1 C3 C2 119.7(17)
O1 C4 C9 123.2(17)
O1 C4 C5 112.7(15)
C9 C4 C5 123.9(18)
C6 C5 C4 118.0(17)
C6 C5 H5 121.0
C4 C5 H5 121.0
C5 C6 C7 120.0(18)
C5 C6 H6 120.0
C7 C6 H6 120.0
C8 C7 C6 119.9(18)
C8 C7 H7 120.0
C6 C7 H7 120.0
C7 C8 C9 121.9(16)
C7 C8 H8 119.0
C9 C8 H8 119.0
C4 C9 C8 115.7(17)
C4 C9 C1 119.3(18)
C8 C9 C1 124.6(17)
N1 C10 C2 108.6(17)
N1 C10 C11 123.9(17)
C2 C10 C11 127.3(16)
C10 C11 H11A 109.5
C10 C11 H11B 109.5
H11A C11 H11B 109.5
C10 C11 H11C 109.5
H11A C11 H11C 109.5
H11B C11 H11C 109.5
N2 C12 N3 119.8(17)
N2 C12 S1 124.0(14)
N3 C12 S1 116.0(13)
N3 C13 C14 111.2(17)
N3 C13 H13A 109.4
C14 C13 H13A 109.4
N3 C13 H13B 109.4
C14 C13 H13B 109.4
H13A C13 H13B 108.0
C13 C14 H14A 109.5
C13 C14 H14B 109.5
H14A C14 H14B 109.5
C13 C14 H14C 109.5
H14A C14 H14C 109.5
H14B C14 H14C 109.5
C16 C15 C23 117.4(16)
C16 C15 Pd2 108.6(13)
C23 C15 Pd2 133.7(14)
C15 C16 C17 120.8(17)
C15 C16 C24 118.4(16)
C17 C16 C24 120.8(17)
O4 C17 O3 116.4(16)
O4 C17 C16 124.7(19)
O3 C17 C16 118.5(17)
O3 C18 C19 115.9(17)
O3 C18 C23 121.7(18)
C19 C18 C23 122.1(19)
C20 C19 C18 119.0(19)
C20 C19 H19 120.5
C18 C19 H19 120.5
C21 C20 C19 121(2)
C21 C20 H20 119.4
C19 C20 H20 119.4
C20 C21 C22 119.9(19)
C20 C21 H21 120.0
C22 C21 H21 120.0
C23 C22 C21 119.8(18)
C23 C22 H22 120.1
C21 C22 H22 120.1
C22 C23 C18 117.7(19)
C22 C23 C15 122.9(18)
C18 C23 C15 119.1(18)
N4 C24 C16 112.6(16)
N4 C24 C25 122.4(17)
C16 C24 C25 125.0(16)
C24 C25 H25A 109.5
C24 C25 H25B 109.5
H25A C25 H25B 109.5
C24 C25 H25C 109.5
H25A C25 H25C 109.5
H25B C25 H25C 109.5
N5 C26 N6 114.1(17)
N5 C26 S2 126.3(15)
N6 C26 S2 119.2(14)
N6 C27 C28 111.2(17)
N6 C27 H27A 109.4
C28 C27 H27A 109.4
N6 C27 H27B 109.4
C28 C27 H27B 109.4
H27A C27 H27B 108.0
C27 C28 H28A 109.5
C27 C28 H28B 109.5
H28A C28 H28B 109.5
C27 C28 H28C 109.5
H28A C28 H28C 109.5
H28B C28 H28C 109.5
C30 C29 C37 118.2(17)
C30 C29 Pd3 109.3(15)
C37 C29 Pd3 132.3(13)
C29 C30 C31 119(2)
C29 C30 C38 118.3(17)
C31 C30 C38 122.7(18)
O6 C31 O5 117.2(19)
O6 C31 C30 123(2)
O5 C31 C30 119.8(18)
C33 C32 C37 125.9(18)
C33 C32 O5 116.4(16)
C37 C32 O5 117.5(18)
C32 C33 C34 118.3(18)
C32 C33 H33 120.9
C34 C33 H33 120.9
C33 C34 C35 120(2)
C33 C34 H34 119.8
C35 C34 H34 119.8
C34 C35 C36 117.9(19)
C34 C35 H35 121.1
C36 C35 H35 121.1
C37 C36 C35 122.2(18)
C37 C36 H36 118.9
C35 C36 H36 118.9
C32 C37 C36 114.9(19)
C32 C37 C29 120.7(17)
C36 C37 C29 124.1(16)
N7 C38 C30 113.3(18)
N7 C38 C39 122(2)
C30 C38 C39 124.3(18)
C38 C39 H39A 109.5
C38 C39 H39B 109.5
H39A C39 H39B 109.5
C38 C39 H39C 109.5
H39A C39 H39C 109.5
H39B C39 H39C 109.5
N8 C40 N9 119(2)
N8 C40 S3 128(2)
N9 C40 S3 113.1(16)
N9 C41 C42 105(2)
N9 C41 H41A 110.8
C42 C41 H41A 110.8
N9 C41 H41B 110.8
C42 C41 H41B 110.8
H41A C41 H41B 108.8
C41 C42 H42A 109.5
C41 C42 H42B 109.5
H42A C42 H42B 109.5
C41 C42 H42C 109.5
H42A C42 H42C 109.5
H42B C42 H42C 109.5
C44 C43 C51 118.7(17)
C44 C43 Pd4 106.9(14)
C51 C43 Pd4 133.9(16)
C43 C44 C52 121.7(18)
C43 C44 C45 117(2)
C52 C44 C45 121(2)
O8 C45 O7 121.0(19)
O8 C45 C44 119(2)
O7 C45 C44 120(2)
C47 C46 C51 125(3)
C47 C46 O7 117(2)
C51 C46 O7 118(2)
C46 C47 C48 119(2)
C46 C47 H47 120.3
C48 C47 H47 120.3
C47 C48 C49 118(2)
C47 C48 H48 120.9
C49 C48 H48 120.9
C50 C49 C48 120(3)
C50 C49 H49 119.9
C48 C49 H49 119.9
C49 C50 C51 124(2)
C49 C50 H50 117.9
C51 C50 H50 117.9
C46 C51 C50 113(2)
C46 C51 C43 121(2)
C50 C51 C43 125.3(18)
N10 C52 C44 111(2)
N10 C52 C53 121.7(19)
C44 C52 C53 127.6(17)
C52 C53 H53A 109.5
C52 C53 H53B 109.5
H53A C53 H53B 109.5
C52 C53 H53C 109.5
H53A C53 H53C 109.5
H53B C53 H53C 109.5
N11 C54 N12 110(2)
N11 C54 S4 131.4(17)
N12 C54 S4 118.7(14)
N12 C55 C56 106(3)
N12 C55 H55A 110.6
C56 C55 H55A 110.6
N12 C55 H55B 110.6
C56 C55 H55B 110.6
H55A C55 H55B 108.7
C55 C56 H56A 109.5
C55 C56 H56B 109.5
H56A C56 H56B 109.5
C55 C56 H56C 109.5
H56A C56 H56C 109.5
H56B C56 H56C 109.5
C10 N1 N2 118.4(15)
C10 N1 Pd1 120.0(13)
N2 N1 Pd1 121.6(11)
C12 N2 N1 115.5(15)
C12 N3 C13 120.7(16)
C12 N3 H3 119.6
C13 N3 H3 119.6
C24 N4 N5 119.1(15)
C24 N4 Pd2 120.9(13)
N5 N4 Pd2 120.0(10)
C26 N5 N4 114.0(15)
C26 N6 C27 121.1(16)
C26 N6 H6A 119.4
C27 N6 H6A 119.4
C38 N7 N8 119.4(17)
C38 N7 Pd3 117.6(16)
N8 N7 Pd3 123.0(11)
C40 N8 N7 111.5(18)
C40 N9 C41 124(2)
C40 N9 H9 118.0
C41 N9 H9 118.0
C52 N10 N11 114.5(17)
C52 N10 Pd4 117.6(14)
N11 N10 Pd4 127.6(11)
C54 N11 N10 105.0(17)
C54 N12 C55 127.4(18)
C54 N12 H12 116.3
C55 N12 H12 116.3
C3 O1 C4 119.2(14)
C17 O3 C18 122.1(15)
C31 O5 C32 124.4(15)
C45 O7 C46 124.0(18)
N1 Pd1 C1 80.8(7)
N1 Pd1 S4 173.2(5)
C1 Pd1 S4 104.9(6)
N1 Pd1 S1 83.7(4)
C1 Pd1 S1 163.8(6)
S4 Pd1 S1 90.2(2)
N1 Pd1 Pd2 94.3(5)
C1 Pd1 Pd2 86.0(5)
S4 Pd1 Pd2 89.93(17)
S1 Pd1 Pd2 100.27(16)
N4 Pd2 C15 79.0(7)
N4 Pd2 S3 173.8(4)
C15 Pd2 S3 105.6(5)
N4 Pd2 S2 85.0(4)
C15 Pd2 S2 163.1(6)
S3 Pd2 S2 90.00(19)
N4 Pd2 Pd1 101.2(5)
C15 Pd2 Pd1 94.3(6)
S3 Pd2 Pd1 82.74(17)
S2 Pd2 Pd1 93.84(17)
N7 Pd3 C29 80.9(8)
N7 Pd3 S3 82.9(5)
C29 Pd3 S3 162.2(6)
N7 Pd3 S1 173.9(5)
C29 Pd3 S1 104.6(6)
S3 Pd3 S1 92.0(2)
N10 Pd4 C43 82.0(8)
N10 Pd4 S2 172.7(4)
C43 Pd4 S2 103.6(6)
N10 Pd4 S4 81.4(4)
C43 Pd4 S4 160.9(6)
S2 Pd4 S4 93.8(2)
C12 S1 Pd1 94.5(6)
C12 S1 Pd3 99.5(6)
Pd1 S1 Pd3 110.9(2)
C26 S2 Pd4 106.4(8)
C26 S2 Pd2 94.3(7)
Pd4 S2 Pd2 118.7(2)
C40 S3 Pd2 100.0(7)
C40 S3 Pd3 94.5(9)
Pd2 S3 Pd3 112.7(2)
C54 S4 Pd1 103.6(7)
C54 S4 Pd4 93.4(7)
Pd1 S4 Pd4 112.2(2)

loop_
_geom_bond_atom_site_label_1
_geom_bond_atom_site_label_2
_geom_bond_distance
C1 C2 1.40(3)
C1 C9 1.47(3)
C1 Pd1 2.095(17)
C2 C10 1.50(3)
C2 C3 1.54(2)
C3 O2 1.27(2)
C3 O1 1.38(2)
C4 O1 1.41(2)
C4 C9 1.44(3)
C4 C5 1.46(2)
C5 C6 1.39(3)
C5 H5 0.9500
C6 C7 1.49(2)
C6 H6 0.9500
C7 C8 1.42(2)
C7 H7 0.9500
C8 C9 1.44(3)
C8 H8 0.9500
C10 N1 1.35(2)
C10 C11 1.54(3)
C11 H11A 0.9800
C11 H11B 0.9800
C11 H11C 0.9800
C12 N2 1.30(2)
C12 N3 1.36(2)
C12 S1 1.841(19)
C13 N3 1.477(14)
C13 C14 1.529(10)
C13 H13A 0.9900
C13 H13B 0.9900
C14 H14A 0.9800
C14 H14B 0.9800
C14 H14C 0.9800
C15 C16 1.43(2)
C15 C23 1.45(3)
C15 Pd2 2.156(19)
C16 C17 1.48(2)
C16 C24 1.49(2)
C17 O4 1.27(2)
C17 O3 1.36(2)
C18 O3 1.38(2)
C18 C19 1.43(3)
C18 C23 1.43(3)
C19 C20 1.41(3)
C19 H19 0.9500
C20 C21 1.37(3)
C20 H20 0.9500
C21 C22 1.49(3)
C21 H21 0.9500
C22 C23 1.40(3)
C22 H22 0.9500
C24 N4 1.29(2)
C24 C25 1.53(2)
C25 H25A 0.9800
C25 H25B 0.9800
C25 H25C 0.9800
C26 N5 1.36(2)
C26 N6 1.39(2)
C26 S2 1.79(2)
C27 N6 1.480(14)
C27 C28 1.524(10)
C27 H27A 0.9900
C27 H27B 0.9900
C28 H28A 0.9800
C28 H28B 0.9800
C28 H28C 0.9800
C29 C30 1.45(3)
C29 C37 1.51(3)
C29 Pd3 2.13(2)
C30 C31 1.51(3)
C30 C38 1.52(3)
C31 O6 1.26(2)
C31 O5 1.34(3)
C32 C33 1.40(3)
C32 C37 1.43(2)
C32 O5 1.47(2)
C33 C34 1.43(3)
C33 H33 0.9500
C34 C35 1.46(3)
C34 H34 0.9500
C35 C36 1.46(3)
C35 H35 0.9500
C36 C37 1.46(3)
C36 H36 0.9500
C38 N7 1.34(2)
C38 C39 1.54(3)
C39 H39A 0.9800
C39 H39B 0.9800
C39 H39C 0.9800
C40 N8 1.34(2)
C40 N9 1.47(3)
C40 S3 1.80(2)
C41 N9 1.470(15)
C41 C42 1.531(10)
C41 H41A 0.9900
C41 H41B 0.9900
C42 H42A 0.9800
C42 H42B 0.9800
C42 H42C 0.9800
C43 C44 1.45(3)
C43 C51 1.49(3)
C43 Pd4 2.124(17)
C44 C52 1.47(3)
C44 C45 1.57(3)
C45 O8 1.27(3)
C45 O7 1.32(3)
C46 C47 1.36(3)
C46 C51 1.43(3)
C46 O7 1.46(3)
C47 C48 1.41(3)
C47 H47 0.9500
C48 C49 1.45(3)
C48 H48 0.9500
C49 C50 1.33(3)
C49 H49 0.9500
C50 C51 1.45(3)
C50 H50 0.9500
C52 N10 1.39(2)
C52 C53 1.58(3)
C53 H53A 0.9800
C53 H53B 0.9800
C53 H53C 0.9800
C54 N11 1.34(2)
C54 N12 1.41(3)
C54 S4 1.79(2)
C55 N12 1.472(15)
C55 C56 1.502(10)
C55 H55A 0.9900
C55 H55B 0.9900
C56 H56A 0.9800
C56 H56B 0.9800
C56 H56C 0.9800
N1 N2 1.46(2)
N1 Pd1 2.035(16)
N3 H3 0.8800
N4 N5 1.50(2)
N4 Pd2 2.044(15)
N6 H6A 0.8800
N7 N8 1.45(2)
N7 Pd3 2.086(17)
N9 H9 0.8800
N10 N11 1.49(2)
N10 Pd4 2.033(19)
N12 H12 0.8800
Pd1 S4 2.396(6)
Pd1 S1 2.397(5)
Pd1 Pd2 3.247(4)
Pd2 S3 2.408(6)
Pd2 S2 2.430(6)
Pd3 S3 2.415(6)
Pd3 S1 2.421(6)
Pd4 S2 2.408(7)
Pd4 S4 2.420(6)

loop_
_geom_torsion_atom_site_label_1
_geom_torsion_atom_site_label_2
_geom_torsion_atom_site_label_3
_geom_torsion_atom_site_label_4
_geom_torsion
C9 C1 C2 C10 -178.1(18)
Pd1 C1 C2 C10 6(2)
C9 C1 C2 C3 -2(3)
Pd1 C1 C2 C3 -178.0(14)
C1 C2 C3 O2 -178(2)
C10 C2 C3 O2 -1(3)
C1 C2 C3 O1 2(3)
C10 C2 C3 O1 178.3(18)
O1 C4 C5 C6 179.1(18)
C9 C4 C5 C6 -6(3)
C4 C5 C6 C7 2(3)
C5 C6 C7 C8 -2(3)
C6 C7 C8 C9 4(3)
O1 C4 C9 C8 -177.5(19)
C5 C4 C9 C8 8(3)
O1 C4 C9 C1 -5(3)
C5 C4 C9 C1 -179.3(19)
C7 C8 C9 C4 -7(3)
C7 C8 C9 C1 -179(2)
C2 C1 C9 C4 3(3)
Pd1 C1 C9 C4 177.8(15)
C2 C1 C9 C8 176(2)
Pd1 C1 C9 C8 -10(4)
C1 C2 C10 N1 -6(3)
C3 C2 C10 N1 178.0(17)
C1 C2 C10 C11 180(2)
C3 C2 C10 C11 4(3)
C23 C15 C16 C17 -2(3)
Pd2 C15 C16 C17 173.8(16)
C23 C15 C16 C24 177.3(19)
Pd2 C15 C16 C24 -7(2)
C15 C16 C17 O4 -167(2)
C24 C16 C17 O4 14(3)
C15 C16 C17 O3 5(3)
C24 C16 C17 O3 -174.0(19)
O3 C18 C19 C20 178.6(19)
C23 C18 C19 C20 5(3)
C18 C19 C20 C21 -3(3)
C19 C20 C21 C22 4(3)
C20 C21 C22 C23 -5(3)
C21 C22 C23 C18 7(3)
C21 C22 C23 C15 -180(2)
O3 C18 C23 C22 -180(2)
C19 C18 C23 C22 -6(3)
O3 C18 C23 C15 6(3)
C19 C18 C23 C15 180(2)
C16 C15 C23 C22 -177(2)
Pd2 C15 C23 C22 9(4)
C16 C15 C23 C18 -4(3)
Pd2 C15 C23 C18 -177.9(17)
C15 C16 C24 N4 6(3)
C17 C16 C24 N4 -175.2(19)
C15 C16 C24 C25 -173.1(19)
C17 C16 C24 C25 6(3)
C37 C29 C30 C31 3(3)
Pd3 C29 C30 C31 179.7(15)
C37 C29 C30 C38 -172.1(18)
Pd3 C29 C30 C38 4(2)
C29 C30 C31 O6 173(2)
C38 C30 C31 O6 -12(3)
C29 C30 C31 O5 -6(3)
C38 C30 C31 O5 168.7(19)
C37 C32 C33 C34 -5(3)
O5 C32 C33 C34 179.4(16)
C32 C33 C34 C35 7(3)
C33 C34 C35 C36 -7(3)
C34 C35 C36 C37 5(3)
C33 C32 C37 C36 3(3)
O5 C32 C37 C36 178.4(16)
C33 C32 C37 C29 177.2(19)
O5 C32 C37 C29 -8(3)
C35 C36 C37 C32 -3(3)
C35 C36 C37 C29 -177(2)
C30 C29 C37 C32 4(3)
Pd3 C29 C37 C32 -171.6(14)
C30 C29 C37 C36 177.1(18)
Pd3 C29 C37 C36 2(3)
C29 C30 C38 N7 1(3)
C31 C30 C38 N7 -174.6(18)
C29 C30 C38 C39 -178.2(18)
C31 C30 C38 C39 7(3)
C51 C43 C44 C52 -179.7(17)
Pd4 C43 C44 C52 -7(2)
C51 C43 C44 C45 3(3)
Pd4 C43 C44 C45 176.3(14)
C43 C44 C45 O8 179.1(19)
C52 C44 C45 O8 2(3)
C43 C44 C45 O7 -1(3)
C52 C44 C45 O7 -177.8(19)
C51 C46 C47 C48 0(4)
O7 C46 C47 C48 -180(2)
C46 C47 C48 C49 3(4)
C47 C48 C49 C50 -3(4)
C48 C49 C50 C51 1(4)
C47 C46 C51 C50 -1(3)
O7 C46 C51 C50 178.3(18)
C47 C46 C51 C43 -179(2)
O7 C46 C51 C43 1(3)
C49 C50 C51 C46 1(3)
C49 C50 C51 C43 178(2)
C44 C43 C51 C46 -3(3)
Pd4 C43 C51 C46 -174.1(16)
C44 C43 C51 C50 179.4(19)
Pd4 C43 C51 C50 9(3)
C43 C44 C52 N10 12(3)
C45 C44 C52 N10 -171.1(17)
C43 C44 C52 C53 -171.2(19)
C45 C44 C52 C53 6(3)
C2 C10 N1 N2 -178.5(15)
C11 C10 N1 N2 -4(3)
C2 C10 N1 Pd1 3(2)
C11 C10 N1 Pd1 177.0(16)
N3 C12 N2 N1 -180.0(16)
S1 C12 N2 N1 -4(3)
C10 N1 N2 C12 178.0(18)
Pd1 N1 N2 C12 -3(2)
N2 C12 N3 C13 -4(3)
S1 C12 N3 C13 -179.6(14)
C14 C13 N3 C12 -76(2)
C16 C24 N4 N5 178.1(16)
C25 C24 N4 N5 -3(3)
C16 C24 N4 Pd2 -1(2)
C25 C24 N4 Pd2 177.9(13)
N6 C26 N5 N4 179.8(18)
S2 C26 N5 N4 7(3)
C24 N4 N5 C26 173.9(19)
Pd2 N4 N5 C26 -7(2)
N5 C26 N6 C27 -10(3)
S2 C26 N6 C27 163.5(16)
C28 C27 N6 C26 -79(3)
C30 C38 N7 N8 175.9(16)
C39 C38 N7 N8 -5(3)
C30 C38 N7 Pd3 -6(2)
C39 C38 N7 Pd3 173.2(14)
N9 C40 N8 N7 176.4(17)
S3 C40 N8 N7 3(3)
C38 N7 N8 C40 179.4(17)
Pd3 N7 N8 C40 1(2)
N8 C40 N9 C41 1(3)
S3 C40 N9 C41 175.3(19)
C42 C41 N9 C40 -164(2)
C44 C52 N10 N11 174.9(15)
C53 C52 N10 N11 -2(3)
C44 C52 N10 Pd4 -11(2)
C53 C52 N10 Pd4 171.5(14)
N12 C54 N11 N10 -178.0(15)
S4 C54 N11 N10 5(2)
C52 N10 N11 C54 179.1(16)
Pd4 N10 N11 C54 6(2)
N11 C54 N12 C55 16(3)
S4 C54 N12 C55 -167(2)
C56 C55 N12 C54 -98(3)
O2 C3 O1 C4 176.6(17)
C2 C3 O1 C4 -3(3)
C9 C4 O1 C3 5(3)
C5 C4 O1 C3 179.8(17)
O4 C17 O3 C18 170.0(19)
C16 C17 O3 C18 -3(3)
C19 C18 O3 C17 -177.0(19)
C23 C18 O3 C17 -3(3)
O6 C31 O5 C32 -177.2(17)
C30 C31 O5 C32 2(3)
C33 C32 O5 C31 -179.7(19)
C37 C32 O5 C31 5(3)
O8 C45 O7 C46 178.2(19)
C44 C45 O7 C46 -2(3)
C47 C46 O7 C45 -179(2)
C51 C46 O7 C45 2(3)
N2 C12 S1 Pd1 7.9(18)
N3 C12 S1 Pd1 -176.4(14)
N2 C12 S1 Pd3 120.0(17)
N3 C12 S1 Pd3 -64.3(15)
N5 C26 S2 Pd4 118(2)
N6 C26 S2 Pd4 -55(2)
N5 C26 S2 Pd2 -4(2)
N6 C26 S2 Pd2 -176.1(18)
N8 C40 S3 Pd2 -118.1(19)
N9 C40 S3 Pd2 67.9(16)
N8 C40 S3 Pd3 -4(2)
N9 C40 S3 Pd3 -178.1(15)
N11 C54 S4 Pd1 -124.4(18)
N12 C54 S4 Pd1 59.0(16)
N11 C54 S4 Pd4 -11(2)
N12 C54 S4 Pd4 172.7(15)
